data_2011776
loop_
_publ_author_name
'Cannon, Debbie'
'Glidewell, Christopher'
'Low, John N.'
'Quesada, Antonio'
'Wardell, James L.'

_publ_section_title
;
 Hydrogen bonding in <i>C</i>-methylated nitroanilines: three triclinic
 examples with <i>Z</i>' = 2 or 4
;
_journal_issue 2
_journal_name_full 'Acta Crystallographica Section C'
_journal_page_first 216
_journal_page_last 221
_journal_paper_doi 10.1107/S0108270100017984
_journal_volume 57
_journal_year 2001
_chemical_formula_moiety 'C8 H10 N2 O2'
_chemical_formula_sum 'C8 H10 N2 O2'
_chemical_formula_weight 166.18
_chemical_name_systematic
;
4,5-Dimethyl-2-nitroaniline
;
_space_group_IT_number 2
_symmetry_cell_setting triclinic
_symmetry_space_group_name_Hall '-P 1'
_symmetry_space_group_name_H-M 'P -1'
_cell_angle_alpha 81.43(3)
_cell_angle_beta 89.27(3)
_cell_angle_gamma 61.84(3)
_cell_formula_units_Z 4
_cell_length_a 7.1422(14)
_cell_length_b 7.4564(15)
_cell_length_c 17.044(3)
_cell_measurement_reflns_used 3468
_cell_measurement_temperature 150(2)
_cell_measurement_theta_max 27.35
_cell_measurement_theta_min 3.14
_cell_volume 789.6(4)
_computing_cell_refinement 'DENZO (Otwinowski & Minor, 1997)'
_computing_data_collection 'KappaCCD Server Software (Nonius, 1997)'
_computing_data_reduction DENZO
_computing_molecular_graphics 'PLATON (Spek, 2000)'
_computing_publication_material 'SHELXL97  and PRPKAPPA (Ferguson, 1999)'
_computing_structure_refinement 'SHELXL97 (Sheldrick, 1997)'
_computing_structure_solution 'SHELXS97 (Sheldrick, 1997)'
_diffrn_ambient_temperature 150(2)
_diffrn_measured_fraction_theta_full .969
_diffrn_measured_fraction_theta_max .969
_diffrn_measurement_device_type KappaCCD
_diffrn_measurement_method '\f scans and \w scans with \k offsets'
_diffrn_radiation_monochromator graphite
_diffrn_radiation_source 'fine-focus sealed X-ray tube'
_diffrn_radiation_type 'Mo K\a'
_diffrn_radiation_wavelength .71073
_diffrn_reflns_av_R_equivalents .060
_diffrn_reflns_av_sigmaI/netI .101
_diffrn_reflns_limit_h_max 9
_diffrn_reflns_limit_h_min -9
_diffrn_reflns_limit_k_max 9
_diffrn_reflns_limit_k_min -9
_diffrn_reflns_limit_l_max 21
_diffrn_reflns_limit_l_min -21
_diffrn_reflns_number 9952
_diffrn_reflns_theta_full 27.35
_diffrn_reflns_theta_max 27.35
_diffrn_reflns_theta_min 3.14
_diffrn_standards_decay_% negligible
_exptl_absorpt_coefficient_mu .103
_exptl_absorpt_correction_T_max .997
_exptl_absorpt_correction_T_min .986
_exptl_absorpt_correction_type multi-scan
_exptl_absorpt_process_details '(SORTAV; Blessing, 1995, 1997)'
_exptl_crystal_colour orange
_exptl_crystal_density_diffrn 1.398
_exptl_crystal_density_method 'not measured'
_exptl_crystal_description plate
_exptl_crystal_F_000 352
_exptl_crystal_size_max .14
_exptl_crystal_size_mid .12
_exptl_crystal_size_min .03
_refine_diff_density_max .28
_refine_diff_density_min -.37
_refine_ls_extinction_method none
_refine_ls_goodness_of_fit_ref .958
_refine_ls_hydrogen_treatment constr
_refine_ls_matrix_type full
_refine_ls_number_parameters 221
_refine_ls_number_reflns 3468
_refine_ls_number_restraints 0
_refine_ls_restrained_S_all .958
_refine_ls_R_factor_all .115
_refine_ls_R_factor_gt .057
_refine_ls_shift/su_max <0.001
_refine_ls_shift/su_mean .000
_refine_ls_structure_factor_coef Fsqd
_refine_ls_weighting_details 'w = 1/[\s^2^(Fo^2^)+(0.0797P)^2^] where P=(Fo^2^+2Fc^2^)/3'
_refine_ls_weighting_scheme calc
_refine_ls_wR_factor_ref .159
_reflns_number_gt 1988
_reflns_number_total 3468
_reflns_threshold_expression I>2\s(I)
_cod_data_source_file sk1437.cif
_cod_data_source_block II
_cod_original_cell_volume 789.6(3)
_cod_original_sg_symbol_H-M P-1
_cod_database_code 2011776
_cod_database_fobs_code 2011776

loop_
_symmetry_equiv_pos_as_xyz
'x, y, z'
'-x, -y, -z'

loop_
_atom_site_label
_atom_site_fract_x
_atom_site_fract_y
_atom_site_fract_z
_atom_site_U_iso_or_equiv
_atom_site_adp_type
_atom_site_calc_flag
_atom_site_refinement_flags
_atom_site_occupancy
_atom_site_disorder_assembly
_atom_site_disorder_group
_atom_site_type_symbol
C11 .1776(3) .2439(3) .43577(13) .0248(5) Uani d . 1 . . C
N11 .0998(3) .2384(3) .36530(11) .0344(5) Uani d . 1 . . N
C12 .3601(3) .2648(3) .44836(12) .0245(5) Uani d . 1 . . C
N12 .4881(3) .2767(3) .38443(11) .0279(5) Uani d . 1 . . N
O11 .4327(2) .2760(2) .31550(9) .0378(4) Uani d . 1 . . O
O12 .6506(2) .2893(2) .39840(10) .0399(5) Uani d . 1 . . O
C13 .4285(3) .2688(3) .52446(13) .0251(5) Uani d . 1 . . C
C14 .3224(3) .2513(3) .59004(13) .0262(5) Uani d . 1 . . C
C141 .3980(4) .2544(4) .67129(14) .0363(6) Uani d . 1 . . C
C15 .1386(3) .2287(3) .57891(13) .0264(5) Uani d . 1 . . C
C151 .0158(4) .2084(4) .64872(14) .0374(6) Uani d . 1 . . C
C16 .0710(3) .2268(3) .50424(13) .0259(5) Uani d . 1 . . C
C21 .6658(3) .2342(3) .08580(13) .0242(5) Uani d . 1 . . C
N21 .5849(3) .2189(3) .15665(11) .0306(5) Uani d . 1 . . N
C22 .8492(3) .2572(3) .07220(13) .0233(5) Uani d . 1 . . C
N22 .9730(3) .2610(3) .13588(11) .0281(5) Uani d . 1 . . N
O21 .9171(2) .2496(2) .20502(9) .0384(4) Uani d . 1 . . O
O22 1.1372(2) .2745(3) .12186(10) .0414(5) Uani d . 1 . . O
C23 .9179(3) .2737(3) -.00477(13) .0259(5) Uani d . 1 . . C
C24 .8125(3) .2672(3) -.06986(13) .0273(5) Uani d . 1 . . C
C241 .8899(4) .2839(3) -.15149(14) .0358(6) Uani d . 1 . . C
C25 .6289(3) .2425(3) -.05741(13) .0255(5) Uani d . 1 . . C
C251 .5056(4) .2374(3) -.12683(14) .0353(6) Uani d . 1 . . C
C26 .5616(3) .2273(3) .01757(13) .0262(5) Uani d . 1 . . C
H11 .1643 .2484 .3218 .041 Uiso calc R 1 . . H
H12 -.0158 .2249 .3626 .041 Uiso calc R 1 . . H
H13 .5519 .2841 .5307 .030 Uiso calc R 1 . . H
H141 .5283 .2673 .6677 .054 Uiso calc R 1 . . H
H142 .4273 .1261 .7064 .054 Uiso calc R 1 . . H
H143 .2878 .3719 .6929 .054 Uiso calc R 1 . . H
H151 -.1003 .1858 .6310 .056 Uiso calc R 1 . . H
H152 -.0433 .3349 .6722 .056 Uiso calc R 1 . . H
H153 .1108 .0912 .6885 .056 Uiso calc R 1 . . H
H16 -.0536 .2132 .4984 .031 Uiso calc R 1 . . H
H22 .4693 .2050 .1597 .037 Uiso calc R 1 . . H
H21 .6477 .2229 .2000 .037 Uiso calc R 1 . . H
H23 1.0415 .2898 -.0119 .031 Uiso calc R 1 . . H
H241 1.0158 .3036 -.1485 .054 Uiso calc R 1 . . H
H242 .7774 .4018 -.1863 .054 Uiso calc R 1 . . H
H243 .9270 .1573 -.1730 .054 Uiso calc R 1 . . H
H251 .3868 .2154 -.1078 .053 Uiso calc R 1 . . H
H252 .5992 .1248 -.1548 .053 Uiso calc R 1 . . H
H253 .4502 .3688 -.1633 .053 Uiso calc R 1 . . H
H26 .4377 .2113 .0240 .031 Uiso calc R 1 . . H

loop_
_atom_site_aniso_label
_atom_site_aniso_U_11
_atom_site_aniso_U_22
_atom_site_aniso_U_33
_atom_site_aniso_U_12
_atom_site_aniso_U_13
_atom_site_aniso_U_23
C11 .0258(11) .0273(11) .0221(13) -.0126(9) .0016(9) -.0065(9)
N11 .0351(10) .0518(12) .0251(12) -.0268(10) .0040(8) -.0099(9)
C12 .0279(11) .0256(11) .0214(13) -.0138(10) .0069(9) -.0047(9)
N12 .0272(10) .0301(10) .0260(12) -.0135(9) .0055(8) -.0043(8)
O11 .0416(10) .0523(10) .0212(10) -.0232(8) .0052(7) -.0080(8)
O12 .0343(9) .0550(11) .0401(11) -.0294(9) .0076(8) -.0070(8)
C13 .0200(10) .0287(11) .0259(13) -.0111(9) -.0017(9) -.0045(9)
C14 .0274(11) .0268(11) .0221(13) -.0108(10) -.0024(9) -.0042(9)
C141 .0415(14) .0436(14) .0255(14) -.0212(12) .0011(10) -.0068(11)
C15 .0249(11) .0235(11) .0261(14) -.0079(9) .0041(9) -.0032(9)
C151 .0408(14) .0440(14) .0301(15) -.0224(12) .0111(11) -.0067(11)
C16 .0229(11) .0282(11) .0280(13) -.0136(9) .0005(9) -.0037(9)
C21 .0263(11) .0243(11) .0219(13) -.0117(9) .0044(9) -.0050(9)
N21 .0331(10) .0462(11) .0210(11) -.0255(9) .0056(8) -.0067(9)
C22 .0233(11) .0230(11) .0229(12) -.0103(9) -.0018(9) -.0038(9)
N22 .0245(10) .0299(10) .0282(12) -.0116(8) -.0018(8) -.0040(8)
O21 .0410(9) .0559(10) .0222(10) -.0262(8) -.0021(7) -.0061(8)
O22 .0305(9) .0565(11) .0452(11) -.0271(8) -.0010(8) -.0084(8)
C23 .0224(11) .0259(11) .0289(13) -.0112(9) .0047(9) -.0044(9)
C24 .0306(12) .0244(11) .0240(13) -.0107(10) .0054(10) -.0047(9)
C241 .0413(14) .0378(13) .0264(14) -.0174(11) .0085(10) -.0055(10)
C25 .0285(12) .0232(11) .0224(13) -.0099(10) .0002(9) -.0052(9)
C251 .0361(13) .0392(13) .0293(14) -.0162(11) -.0028(10) -.0077(10)
C26 .0233(11) .0277(11) .0280(14) -.0122(10) .0018(9) -.0054(9)

loop_
_atom_type_symbol
_atom_type_description
_atom_type_scat_dispersion_real
_atom_type_scat_dispersion_imag
_atom_type_scat_source
C C .0033 .0016 'International Tables Vol C Tables 4.2.6.8 and 6.1.1.4'
H H .0000 .0000 'International Tables Vol C Tables 4.2.6.8 and 6.1.1.4'
N N .0061 .0033 'International Tables Vol C Tables 4.2.6.8 and 6.1.1.4'
O O .0106 .0060 'International Tables Vol C Tables 4.2.6.8 and 6.1.1.4'

loop_
_geom_angle_atom_site_label_1
_geom_angle_atom_site_label_2
_geom_angle_atom_site_label_3
_geom_angle
_geom_angle_publ_flag
N11 C11 C12 125.78(19) no
N11 C11 C16 118.62(19) no
C12 C11 C16 115.6(2) no
C11 N11 H11 120.0 no
C11 N11 H12 120.0 no
H11 N11 H12 120.0 no
C13 C12 C11 121.42(18) no
C13 C12 N12 116.98(18) no
C11 C12 N12 121.56(19) no
O12 N12 O11 121.06(18) no
O12 N12 C12 119.53(19) no
O11 N12 C12 119.41(17) no
C14 C13 C12 121.81(19) no
C14 C13 H13 119.1 no
C12 C13 H13 119.1 no
C13 C14 C15 117.8(2) no
C13 C14 C141 121.3(2) no
C15 C14 C141 120.89(19) no
C14 C141 H141 109.5 no
C14 C141 H142 109.5 no
H141 C141 H142 109.5 no
C14 C141 H143 109.5 no
H141 C141 H143 109.5 no
H142 C141 H143 109.5 no
C16 C15 C14 120.23(19) no
C16 C15 C151 119.6(2) no
C14 C15 C151 120.2(2) no
C15 C151 H151 109.5 no
C15 C151 H152 109.5 no
H151 C151 H152 109.5 no
C15 C151 H153 109.5 no
H151 C151 H153 109.5 no
H152 C151 H153 109.5 no
C15 C16 C11 123.1(2) no
C15 C16 H16 118.4 no
C11 C16 H16 118.4 no
N21 C21 C26 118.60(19) no
N21 C21 C22 126.0(2) no
C26 C21 C22 115.35(19) no
C21 N21 H22 120.0 no
C21 N21 H21 120.0 no
H22 N21 H21 120.0 no
C23 C22 C21 121.1(2) no
C23 C22 N22 117.57(18) no
C21 C22 N22 121.35(19) no
O22 N22 O21 120.60(19) no
O22 N22 C22 119.46(18) no
O21 N22 C22 119.94(18) no
C24 C23 C22 122.1(2) no
C24 C23 H23 118.9 no
C22 C23 H23 118.9 no
C23 C24 C25 117.7(2) no
C23 C24 C241 121.1(2) no
C25 C24 C241 121.2(2) no
C24 C241 H241 109.5 no
C24 C241 H242 109.5 no
H241 C241 H242 109.5 no
C24 C241 H243 109.5 no
H241 C241 H243 109.5 no
H242 C241 H243 109.5 no
C26 C25 C24 120.1(2) no
C26 C25 C251 119.96(19) no
C24 C25 C251 119.9(2) no
C25 C251 H251 109.5 no
C25 C251 H252 109.5 no
H251 C251 H252 109.5 no
C25 C251 H253 109.5 no
H251 C251 H253 109.5 no
H252 C251 H253 109.5 no
C25 C26 C21 123.63(19) no
C25 C26 H26 118.2 no
C21 C26 H26 118.2 no

loop_
_geom_bond_atom_site_label_1
_geom_bond_atom_site_label_2
_geom_bond_site_symmetry_2
_geom_bond_distance
_geom_bond_publ_flag
C11 C12 . 1.407(3) y
C12 C13 . 1.401(3) y
C12 N12 . 1.433(3) no
N12 O12 . 1.237(2) no
N12 O11 . 1.246(2) no
C13 C14 . 1.367(3) y
C13 H13 . .9500 no
C14 C15 . 1.419(3) y
C14 C141 . 1.500(3) no
C141 H141 . .9800 no
C141 H142 . .9800 no
C141 H143 . .9800 no
C15 C16 . 1.371(3) y
C15 C151 . 1.501(3) no
C151 H151 . .9800 no
C151 H152 . .9800 no
C151 H153 . .9800 no
C16 C11 . 1.408(3) y
C16 H16 . .9500 no
C11 N11 . 1.344(3) y
N11 H11 . .8800 no
N11 H12 . .8800 no
C12 N12 . 1.433(3) y
N12 O11 . 1.246(2) y
N12 O12 . 1.237(2) y
C21 C22 . 1.411(3) y
C22 C23 . 1.403(3) y
C23 C24 . 1.368(3) y
C23 H23 . .9500 no
C24 C25 . 1.417(3) y
C24 C241 . 1.500(3) no
C241 H241 . .9800 no
C241 H242 . .9800 no
C241 H243 . .9800 no
C25 C26 . 1.367(3) y
C25 C251 . 1.499(3) no
C251 H251 . .9800 no
C251 H252 . .9800 no
C251 H253 . .9800 no
C26 C21 . 1.409(3) y
C26 H26 . .9500 no
C21 N21 . 1.345(3) y
N21 H22 . .8800 no
N21 H21 . .8800 no
C22 N22 . 1.420(3) y
N22 O21 . 1.243(2) y
N22 O22 . 1.241(2) y

loop_
_geom_hbond_atom_site_label_D
_geom_hbond_atom_site_label_H
_geom_hbond_atom_site_label_A
_geom_hbond_site_symmetry_A
_geom_hbond_distance_DH
_geom_hbond_distance_HA
_geom_hbond_distance_DA
_geom_hbond_angle_DHA
_geom_hbond_publ_flag
N11 H11 O11 . .88 2.02 2.638(3) 126 y
N21 H21 O21 . .88 2.03 2.642(3) 126 y
N11 H12 O12 1_455 .88 2.29 3.102(3) 153 y
N21 H22 O22 1_455 .88 2.26 3.078(3) 155 y
C16 H16 O12 1_455 .95 2.52 3.325(3) 142 y

loop_
_geom_torsion_atom_site_label_1
_geom_torsion_atom_site_label_2
_geom_torsion_atom_site_label_3
_geom_torsion_atom_site_label_4
_geom_torsion
_geom_torsion_publ_flag
N11 C11 C12 C13 180.00(19) no
C16 C11 C12 C13 -.2(3) no
N11 C11 C12 N12 -1.9(3) no
C16 C11 C12 N12 177.86(17) no
C13 C12 N12 O12 .2(3) no
C11 C12 N12 O12 -177.98(18) no
C13 C12 N12 O11 -179.22(17) no
C11 C12 N12 O11 2.6(3) no
C11 C12 C13 C14 .4(3) no
N12 C12 C13 C14 -177.74(18) no
C12 C13 C14 C15 .0(3) no
C12 C13 C14 C141 179.58(18) no
C13 C14 C15 C16 -.6(3) no
C141 C14 C15 C16 179.81(18) no
C13 C14 C15 C151 179.88(18) no
C141 C14 C15 C151 .3(3) no
C14 C15 C16 C11 .8(3) no
C151 C15 C16 C11 -179.65(19) no
N11 C11 C16 C15 179.39(18) no
C12 C11 C16 C15 -.4(3) no
N21 C21 C22 C23 -179.37(18) no
C26 C21 C22 C23 .6(3) no
N21 C21 C22 N22 1.7(3) no
C26 C21 C22 N22 -178.33(17) no
C23 C22 N22 O22 -1.4(3) no
C21 C22 N22 O22 177.60(18) no
C23 C22 N22 O21 179.04(17) no
C21 C22 N22 O21 -2.0(3) no
C21 C22 C23 C24 -.4(3) no
N22 C22 C23 C24 178.58(18) no
C22 C23 C24 C25 -.1(3) no
C22 C23 C24 C241 -179.64(18) no
C23 C24 C25 C26 .4(3) no
C241 C24 C25 C26 179.92(19) no
C23 C24 C25 C251 179.13(18) no
C241 C24 C25 C251 -1.4(3) no
C24 C25 C26 C21 -.2(3) no
C251 C25 C26 C21 -178.90(18) no
N21 C21 C26 C25 179.65(18) no
C22 C21 C26 C25 -.3(3) no

loop_
_cod_related_entry_id
_cod_related_entry_database
_cod_related_entry_code
1 ChemSpider 73488
